data_7043550
loop_
_publ_author_name
'Yan, Yang-Tian'
'Zhang, Si-Si'
'Yang, Guo-Ping'
'Zhang, Wen-Yan'
'Zhang, Fang'
'Cao, Feng'
'Yang, Rui-Feng'
'Wang, Yao-Yu'

_publ_section_title
;
 The influence of coordination modes and active sites of a
 5-(triazol-1-yl) nicotinic ligand on the assembly of diverse MOFs
;
_journal_name_full 'Dalton Trans.'
_journal_paper_doi 10.1039/C7DT01523B
_journal_year 2017
_chemical_formula_moiety 'C16 H14 Mn N8 O6'
_chemical_formula_sum 'C16 H14 Mn N8 O6'
_chemical_formula_weight 469.29
_space_group_crystal_system monoclinic
_space_group_IT_number 14
_space_group_name_Hall '-P 2ybc'
_space_group_name_H-M_alt 'P 1 21/c 1'
_symmetry_space_group_name_Hall '-P 2ybc'
_symmetry_space_group_name_H-M 'P 1 21/c 1'
_atom_sites_solution_hydrogens mixed
_audit_creation_method SHELXL-2014/7
_audit_update_record
;
2017-06-09 deposited with the CCDC.
2017-06-22 downloaded from the CCDC.
;
_cell_angle_alpha 90
_cell_angle_beta 117.461(7)
_cell_angle_gamma 90
_cell_formula_units_Z 2
_cell_length_a 11.845(7)
_cell_length_b 7.042(4)
_cell_length_c 11.876(7)
_cell_measurement_reflns_used 2495
_cell_measurement_temperature 296(2)
_cell_measurement_theta_max 28.172
_cell_measurement_theta_min 3.435
_cell_volume 879.0(9)
_computing_cell_refinement 'SAINT v8.27A (Bruker, 2012)'
_computing_data_collection 'Bruker APEX2'
_computing_data_reduction 'SAINT v8.27A (Bruker, 2012)'
_computing_molecular_graphics 'SHELXL-2014/7 (Sheldrick, 2014)'
_computing_publication_material Diamond
_computing_structure_refinement 'SHELXL-2014/7 (Sheldrick, 2014)'
_computing_structure_solution 'SHELXL-2014/7 (Sheldrick, 2014)'
_diffrn_ambient_temperature 296(2)
_diffrn_measured_fraction_theta_full 0.996
_diffrn_measured_fraction_theta_max 0.996
_diffrn_measurement_device_type \w
_diffrn_radiation_type MoK\a
_diffrn_radiation_wavelength 0.71073
_diffrn_reflns_av_R_equivalents 0.0490
_diffrn_reflns_av_unetI/netI 0.0466
_diffrn_reflns_Laue_measured_fraction_full 0.996
_diffrn_reflns_Laue_measured_fraction_max 0.996
_diffrn_reflns_limit_h_max 14
_diffrn_reflns_limit_h_min -14
_diffrn_reflns_limit_k_max 8
_diffrn_reflns_limit_k_min -8
_diffrn_reflns_limit_l_max 14
_diffrn_reflns_limit_l_min -12
_diffrn_reflns_number 4457
_diffrn_reflns_point_group_measured_fraction_full 0.996
_diffrn_reflns_point_group_measured_fraction_max 0.996
_diffrn_reflns_theta_full 25.242
_diffrn_reflns_theta_max 25.993
_diffrn_reflns_theta_min 1.938
_exptl_absorpt_coefficient_mu 0.811
_exptl_absorpt_correction_T_max 0.900
_exptl_absorpt_correction_T_min 0.839
_exptl_absorpt_correction_type multi-scan
_exptl_absorpt_process_details sadabs
_exptl_crystal_colour colorless
_exptl_crystal_density_diffrn 1.773
_exptl_crystal_description block
_exptl_crystal_F_000 478
_exptl_crystal_size_max 0.270
_exptl_crystal_size_mid 0.180
_exptl_crystal_size_min 0.130
_refine_diff_density_max 0.466
_refine_diff_density_min -0.494
_refine_diff_density_rms 0.130
_refine_ls_extinction_method none
_refine_ls_goodness_of_fit_ref 1.063
_refine_ls_hydrogen_treatment constr
_refine_ls_matrix_type full
_refine_ls_number_parameters 142
_refine_ls_number_reflns 1714
_refine_ls_number_restraints 0
_refine_ls_restrained_S_all 1.063
_refine_ls_R_factor_all 0.0467
_refine_ls_R_factor_gt 0.0335
_refine_ls_shift/su_max 0.000
_refine_ls_shift/su_mean 0.000
_refine_ls_structure_factor_coef Fsqd
_refine_ls_weighting_details 'w=1/[\s^2^(Fo^2^)+(0.0800P)^2^+0.3000P] where P=(Fo^2^+2Fc^2^)/3'
_refine_ls_weighting_scheme calc
_refine_ls_wR_factor_gt 0.0944
_refine_ls_wR_factor_ref 0.1210
_reflns_Friedel_coverage 0.000
_reflns_number_gt 1485
_reflns_number_total 1714
_reflns_threshold_expression 'I > 2\s(I)'
_cod_data_source_file c7dt01523b2.cif
_cod_data_source_block 3
_cod_original_cell_volume 878.9(8)
_cod_database_code 7043550
_shelx_shelxl_version_number 2014/7
_shelx_space_group_comment
;
The symmetry employed for this shelxl refinement is uniquely defined
by the following loop, which should always be used as a source of
symmetry information in preference to the above space-group names.
They are only intended as comments.
;
_shelx_estimated_absorpt_t_min 0.811
_shelx_estimated_absorpt_t_max 0.902

loop_
_space_group_symop_operation_xyz
'x, y, z'
'-x, y+1/2, -z+1/2'
'-x, -y, -z'
'x, -y-1/2, z-1/2'

loop_
_atom_site_label
_atom_site_type_symbol
_atom_site_fract_x
_atom_site_fract_y
_atom_site_fract_z
_atom_site_U_iso_or_equiv
_atom_site_adp_type
_atom_site_occupancy
_atom_site_site_symmetry_order
_atom_site_calc_flag
_atom_site_refinement_flags_posn
_atom_site_refinement_flags_adp
_atom_site_refinement_flags_occupancy
Mn1 Mn 0.5000 1.0000 0.0000 0.0187(2) Uani 1 2 d S . P
O1 O 0.53322(14) 0.7126(2) 0.07511(15) 0.0287(4) Uani 1 1 d . . .
O2 O 0.61586(17) 0.4821(2) 0.21786(16) 0.0271(4) Uani 1 1 d . . .
O3 O 0.53971(16) 1.1010(2) 0.18731(14) 0.0308(4) Uani 1 1 d . . .
H3A H 0.5480 1.2168 0.1902 0.046 Uiso 1 1 d R U .
H3B H 0.4965 1.0906 0.2235 0.046 Uiso 1 1 d R U .
N1 N 0.83082(19) 0.6347(3) -0.02131(18) 0.0312(5) Uani 1 1 d . . .
N2 N 1.08631(16) 0.6066(3) 0.30674(16) 0.0215(4) Uani 1 1 d . . .
N3 N 1.10683(18) 0.6562(3) 0.42633(18) 0.0310(5) Uani 1 1 d . . .
N4 N 1.28986(17) 0.5689(3) 0.42796(18) 0.0253(4) Uani 1 1 d . . .
C1 C 0.61888(19) 0.5954(3) 0.13785(19) 0.0200(5) Uani 1 1 d . . .
C2 C 0.7373(2) 0.5956(3) 0.1196(2) 0.0224(5) Uani 1 1 d . . .
C3 C 0.7294(2) 0.6157(3) 0.0001(2) 0.0267(5) Uani 1 1 d . . .
H3 H 0.6490 0.6162 -0.0695 0.032 Uiso 1 1 calc R U .
C4 C 0.9456(2) 0.6363(4) 0.0806(2) 0.0273(5) Uani 1 1 d . . .
H4 H 1.0172 0.6556 0.0690 0.033 Uiso 1 1 calc R U .
C5 C 0.9615(2) 0.6102(3) 0.2027(2) 0.0224(5) Uani 1 1 d . . .
C6 C 0.8564(2) 0.5865(3) 0.2233(2) 0.0219(5) Uani 1 1 d . . .
H6 H 0.8658 0.5652 0.3044 0.026 Uiso 1 1 calc R U .
C7 C 1.1972(2) 0.5548(4) 0.3109(2) 0.0250(5) Uani 1 1 d . . .
H7 H 1.2072 0.5147 0.2414 0.030 Uiso 1 1 calc R U .
C8 C 1.2295(2) 0.6311(4) 0.4935(2) 0.0312(6) Uani 1 1 d . . .
H8 H 1.2721 0.6545 0.5803 0.037 Uiso 1 1 calc R U .

loop_
_atom_site_aniso_label
_atom_site_aniso_U_11
_atom_site_aniso_U_22
_atom_site_aniso_U_33
_atom_site_aniso_U_23
_atom_site_aniso_U_13
_atom_site_aniso_U_12
Mn1 0.0135(3) 0.0259(3) 0.0171(3) 0.00141(16) 0.0074(2) -0.00057(16)
O1 0.0193(8) 0.0299(9) 0.0366(9) 0.0083(7) 0.0127(7) 0.0050(6)
O2 0.0269(9) 0.0354(10) 0.0222(9) 0.0058(6) 0.0139(7) 0.0018(7)
O3 0.0389(9) 0.0353(10) 0.0274(8) -0.0034(7) 0.0232(8) -0.0044(8)
N1 0.0260(10) 0.0468(13) 0.0223(9) 0.0041(9) 0.0126(8) 0.0054(9)
N2 0.0175(9) 0.0269(10) 0.0209(9) -0.0005(7) 0.0097(7) 0.0016(7)
N3 0.0235(9) 0.0475(12) 0.0220(9) -0.0066(9) 0.0104(8) 0.0015(9)
N4 0.0181(9) 0.0302(10) 0.0270(10) 0.0006(8) 0.0097(8) 0.0025(8)
C1 0.0161(10) 0.0242(11) 0.0191(10) -0.0031(8) 0.0077(8) -0.0014(8)
C2 0.0207(11) 0.0226(11) 0.0265(11) 0.0011(8) 0.0132(9) 0.0021(8)
C3 0.0199(10) 0.0369(13) 0.0206(10) 0.0003(9) 0.0070(9) 0.0037(9)
C4 0.0220(11) 0.0368(13) 0.0260(11) -0.0005(10) 0.0136(9) -0.0003(10)
C5 0.0187(10) 0.0250(11) 0.0236(11) -0.0004(8) 0.0099(9) 0.0023(8)
C6 0.0220(11) 0.0253(12) 0.0206(10) 0.0012(8) 0.0118(9) 0.0023(9)
C7 0.0194(11) 0.0319(12) 0.0273(12) -0.0016(10) 0.0137(10) 0.0015(9)
C8 0.0233(11) 0.0476(15) 0.0211(11) -0.0011(10) 0.0089(9) 0.0044(10)

loop_
_atom_type_symbol
_atom_type_description
_atom_type_scat_dispersion_real
_atom_type_scat_dispersion_imag
_atom_type_scat_source
C C 0.0033 0.0016 'International Tables Vol C Tables 4.2.6.8 and 6.1.1.4'
H H 0.0000 0.0000 'International Tables Vol C Tables 4.2.6.8 and 6.1.1.4'
N N 0.0061 0.0033 'International Tables Vol C Tables 4.2.6.8 and 6.1.1.4'
O O 0.0106 0.0060 'International Tables Vol C Tables 4.2.6.8 and 6.1.1.4'
Mn Mn 0.3368 0.7283 'International Tables Vol C Tables 4.2.6.8 and 6.1.1.4'

loop_
_geom_angle_atom_site_label_1
_geom_angle_atom_site_label_2
_geom_angle_atom_site_label_3
_geom_angle
_geom_angle_site_symmetry_1
_geom_angle_site_symmetry_3
O3 Mn1 O3 180.0 3_675 .
O3 Mn1 O1 91.62(7) 3_675 .
O3 Mn1 O1 88.38(7) . .
O3 Mn1 O1 88.38(7) 3_675 3_675
O3 Mn1 O1 91.62(7) . 3_675
O1 Mn1 O1 180.0 . 3_675
O3 Mn1 N4 82.10(7) 3_675 4_475
O3 Mn1 N4 97.90(7) . 4_475
O1 Mn1 N4 85.15(7) . 4_475
O1 Mn1 N4 94.85(7) 3_675 4_475
O3 Mn1 N4 97.90(7) 3_675 2_755
O3 Mn1 N4 82.10(7) . 2_755
O1 Mn1 N4 94.85(7) . 2_755
O1 Mn1 N4 85.15(7) 3_675 2_755
N4 Mn1 N4 180.0 4_475 2_755
C1 O1 Mn1 143.29(14) . .
Mn1 O3 H3A 109.5 . .
Mn1 O3 H3B 128.6 . .
H3A O3 H3B 99.3 . .
C4 N1 C3 116.9(2) . .
C7 N2 N3 109.15(17) . .
C7 N2 C5 130.08(18) . .
N3 N2 C5 120.74(17) . .
C8 N3 N2 102.36(18) . .
C7 N4 C8 103.14(19) . .
C7 N4 Mn1 127.83(15) . 2_745
C8 N4 Mn1 129.02(16) . 2_745
O1 C1 O2 124.9(2) . .
O1 C1 C2 117.62(19) . .
O2 C1 C2 117.45(19) . .
C6 C2 C3 118.5(2) . .
C6 C2 C1 120.28(19) . .
C3 C2 C1 121.12(19) . .
N1 C3 C2 124.0(2) . .
N1 C3 H3 118.0 . .
C2 C3 H3 118.0 . .
N1 C4 C5 122.3(2) . .
N1 C4 H4 118.8 . .
C5 C4 H4 118.8 . .
C6 C5 C4 120.1(2) . .
C6 C5 N2 120.19(19) . .
C4 C5 N2 119.7(2) . .
C2 C6 C5 117.9(2) . .
C2 C6 H6 121.0 . .
C5 C6 H6 121.0 . .
N4 C7 N2 110.06(19) . .
N4 C7 H7 125.0 . .
N2 C7 H7 125.0 . .
N3 C8 N4 115.3(2) . .
N3 C8 H8 122.4 . .
N4 C8 H8 122.4 . .

loop_
_geom_bond_atom_site_label_1
_geom_bond_atom_site_label_2
_geom_bond_distance
_geom_bond_site_symmetry_2
Mn1 O3 2.1703(19) 3_675
Mn1 O3 2.1703(19) .
Mn1 O1 2.1728(19) .
Mn1 O1 2.1729(19) 3_675
Mn1 N4 2.280(2) 4_475
Mn1 N4 2.280(2) 2_755
O1 C1 1.253(3) .
O2 C1 1.254(3) .
O3 H3A 0.8200 .
O3 H3B 0.8095 .
N1 C4 1.340(3) .
N1 C3 1.345(3) .
N2 C7 1.342(3) .
N2 N3 1.371(3) .
N2 C5 1.424(3) .
N3 C8 1.307(3) .
N4 C7 1.319(3) .
N4 C8 1.350(3) .
N4 Mn1 2.280(2) 2_745
C1 C2 1.515(3) .
C2 C6 1.382(3) .
C2 C3 1.385(3) .
C3 H3 0.9300 .
C4 C5 1.386(3) .
C4 H4 0.9300 .
C5 C6 1.384(3) .
C6 H6 0.9300 .
C7 H7 0.9300 .
C8 H8 0.9300 .

loop_
_geom_torsion_atom_site_label_1
_geom_torsion_atom_site_label_2
_geom_torsion_atom_site_label_3
_geom_torsion_atom_site_label_4
_geom_torsion
_geom_torsion_site_symmetry_1
C7 N2 N3 C8 0.3(3) .
C5 N2 N3 C8 178.7(2) .
Mn1 O1 C1 O2 141.2(2) .
Mn1 O1 C1 C2 -36.3(3) .
O1 C1 C2 C6 135.0(2) .
O2 C1 C2 C6 -42.7(3) .
O1 C1 C2 C3 -41.3(3) .
O2 C1 C2 C3 141.1(2) .
C4 N1 C3 C2 -0.9(4) .
C6 C2 C3 N1 -2.8(4) .
C1 C2 C3 N1 173.6(2) .
C3 N1 C4 C5 3.2(4) .
N1 C4 C5 C6 -1.8(4) .
N1 C4 C5 N2 177.8(2) .
C7 N2 C5 C6 151.5(2) .
N3 N2 C5 C6 -26.5(3) .
C7 N2 C5 C4 -28.1(3) .
N3 N2 C5 C4 154.0(2) .
C3 C2 C6 C5 4.0(3) .
C1 C2 C6 C5 -172.34(19) .
C4 C5 C6 C2 -1.9(3) .
N2 C5 C6 C2 178.52(19) .
C8 N4 C7 N2 0.1(3) .
Mn1 N4 C7 N2 179.34(15) 2_745
N3 N2 C7 N4 -0.3(3) .
C5 N2 C7 N4 -178.4(2) .
N2 N3 C8 N4 -0.3(3) .
C7 N4 C8 N3 0.1(3) .
Mn1 N4 C8 N3 -179.09(18) 2_745
